data_7240676
loop_
_publ_author_name
'Shah, Syed Raza'
'Ali, Muhammad'
'Anwar, Muhammad U.'
'Al-Harrasi, Ahmed'

_publ_section_title
;
 A highly green approach towards aromatic nitro group substitutions:
 catalyst free reactions of nitroimidazoles with carbon nucleophiles in
 water
;
_journal_issue 36
_journal_name_full 'RSC Advances'
_journal_page_first 21656
_journal_page_last 21661
_journal_paper_doi 10.1039/D0RA03640D
_journal_volume 10
_journal_year 2020
_chemical_formula_moiety 'C10 H12 N4 O3 S'
_chemical_formula_sum 'C10 H12 N4 O3 S'
_chemical_formula_weight 268.30
_space_group_crystal_system monoclinic
_space_group_IT_number 14
_space_group_name_Hall '-P 2ybc'
_space_group_name_H-M_alt 'P 1 21/c 1'
_atom_sites_solution_hydrogens mixed
_audit_creation_method SHELXL-2016/6
_audit_update_record
;
2020-04-06 deposited with the CCDC.	2020-05-19 downloaded from the CCDC.
;
_cell_angle_alpha 90
_cell_angle_beta 113.147(2)
_cell_angle_gamma 90
_cell_formula_units_Z 4
_cell_length_a 12.4131(9)
_cell_length_b 7.2670(7)
_cell_length_c 13.5080(10)
_cell_measurement_reflns_used 5677
_cell_measurement_temperature 296(2)
_cell_measurement_theta_max 26.42
_cell_measurement_theta_min 3.06
_cell_volume 1120.41(16)
_computing_cell_refinement 'Bruker SAINT'
_computing_data_collection 'Bruker APEX2'
_computing_data_reduction 'Bruker SAINT'
_computing_molecular_graphics 'Bruker SHELXTL'
_computing_publication_material 'Bruker SHELXTL'
_computing_structure_refinement 'SHELXL-2016/6 (Sheldrick, 2016)'
_computing_structure_solution 'SHELXT 2014/5 (Sheldrick, 2014)'
_diffrn_ambient_temperature 296(2)
_diffrn_measured_fraction_theta_full 0.997
_diffrn_measured_fraction_theta_max 0.996
_diffrn_measurement_device_type 'Bruker APEX-II CCD'
_diffrn_measurement_method '\f and \w scans'
_diffrn_radiation_type MoK\a
_diffrn_radiation_wavelength 0.71073
_diffrn_reflns_av_R_equivalents 0.0566
_diffrn_reflns_av_unetI/netI 0.0330
_diffrn_reflns_Laue_measured_fraction_full 0.997
_diffrn_reflns_Laue_measured_fraction_max 0.996
_diffrn_reflns_limit_h_max 15
_diffrn_reflns_limit_h_min -13
_diffrn_reflns_limit_k_max 9
_diffrn_reflns_limit_k_min -9
_diffrn_reflns_limit_l_max 16
_diffrn_reflns_limit_l_min -16
_diffrn_reflns_number 16132
_diffrn_reflns_point_group_measured_fraction_full 0.997
_diffrn_reflns_point_group_measured_fraction_max 0.996
_diffrn_reflns_theta_full 25.242
_diffrn_reflns_theta_max 26.429
_diffrn_reflns_theta_min 3.056
_exptl_absorpt_coefficient_mu 0.296
_exptl_absorpt_correction_T_max 0.7454
_exptl_absorpt_correction_T_min 0.6207
_exptl_absorpt_correction_type multi-scan
_exptl_absorpt_process_details SADABS
_exptl_crystal_colour orange
_exptl_crystal_density_diffrn 1.591
_exptl_crystal_description plate
_exptl_crystal_F_000 560
_exptl_crystal_size_max 0.3
_exptl_crystal_size_mid 0.18
_exptl_crystal_size_min 0.12
_refine_diff_density_max 0.734
_refine_diff_density_min -0.508
_refine_diff_density_rms 0.063
_refine_ls_extinction_method none
_refine_ls_goodness_of_fit_ref 1.048
_refine_ls_hydrogen_treatment mixed
_refine_ls_matrix_type full
_refine_ls_number_parameters 176
_refine_ls_number_reflns 2289
_refine_ls_number_restraints 4
_refine_ls_restrained_S_all 1.048
_refine_ls_R_factor_all 0.0609
_refine_ls_R_factor_gt 0.0446
_refine_ls_shift/su_max 0.000
_refine_ls_shift/su_mean 0.000
_refine_ls_structure_factor_coef Fsqd
_refine_ls_weighting_details 'w=1/[\s^2^(Fo^2^)+(0.0589P)^2^+1.2354P] where P=(Fo^2^+2Fc^2^)/3'
_refine_ls_weighting_scheme calc
_refine_ls_wR_factor_gt 0.1165
_refine_ls_wR_factor_ref 0.1284
_reflns_Friedel_coverage 0.000
_reflns_number_gt 1811
_reflns_number_total 2289
_reflns_threshold_expression 'I > 2\s(I)'
_cod_data_source_file d0ra03640d2.cif
_cod_data_source_block SR_252_rpt1_0m_a
_cod_depositor_comments
;
The following automatic conversions were performed:

data item '_exptl_absorpt_correction_type' value 'Multi-scan' was
changed to 'multi-scan' in accordance with the
/home/data/users/saulius/crontab/automatic-downloads/rss-feeds/RSC/lib/dictionaries/cif_core.dic
dictionary named 'cif_core.dic' version 2.4.2 last updated on
2011-04-26.

Automatic conversion script
Id: cif_fix_values 7556 2019-12-06 15:28:31Z antanas 

 Adding full bibliography for 7240676--7240677.cif.
;
_cod_original_sg_symbol_H-M 'P 21/c'
_cod_database_code 7240676
_shelx_shelxl_version_number 2016/6
_shelx_space_group_comment
;
The symmetry employed for this shelxl refinement is uniquely defined
by the following loop, which should always be used as a source of
symmetry information in preference to the above space-group names.
They are only intended as comments.
;

loop_
_space_group_symop_operation_xyz
'x, y, z'
'-x, y+1/2, -z+1/2'
'-x, -y, -z'
'x, -y-1/2, z-1/2'

loop_
_atom_site_label
_atom_site_type_symbol
_atom_site_fract_x
_atom_site_fract_y
_atom_site_fract_z
_atom_site_U_iso_or_equiv
_atom_site_adp_type
_atom_site_occupancy
_atom_site_site_symmetry_order
_atom_site_calc_flag
_atom_site_refinement_flags_posn
_atom_site_refinement_flags_adp
_atom_site_refinement_flags_occupancy
_atom_site_disorder_assembly
_atom_site_disorder_group
S1 S 0.87217(5) 0.12783(11) 0.46179(5) 0.0376(2) Uani 1 1 d . . . . .
O1 O 0.62328(15) 0.1952(3) 0.66371(12) 0.0357(5) Uani 1 1 d . . . . .
O2 O 0.45679(15) 0.3027(3) 0.28951(13) 0.0388(5) Uani 1 1 d D . . . .
H1C H 0.467(3) 0.288(5) 0.2339(18) 0.047 Uiso 1 1 d D U . . .
O3 O -0.08270(15) 0.3215(3) 0.26588(14) 0.0399(5) Uani 1 1 d D . . . .
H3O H -0.106(3) 0.281(4) 0.311(2) 0.048 Uiso 1 1 d D U . . .
N1 N 0.72483(17) 0.1634(3) 0.55820(15) 0.0263(5) Uani 1 1 d D . . . .
H1A H 0.7836(19) 0.147(4) 0.6156(16) 0.032 Uiso 1 1 d D U . . .
N2 N 0.64500(17) 0.2136(3) 0.37728(15) 0.0289(5) Uani 1 1 d D . . . .
H2A H 0.653(2) 0.222(4) 0.3169(16) 0.035 Uiso 1 1 d D U . . .
N3 N 0.38816(16) 0.2848(3) 0.57215(15) 0.0247(4) Uani 1 1 d . . . . .
N4 N 0.22813(16) 0.3749(3) 0.44546(15) 0.0269(5) Uani 1 1 d . . . . .
C1 C 0.74006(19) 0.1703(3) 0.46494(18) 0.0255(5) Uani 1 1 d . . . . .
C2 C 0.61995(19) 0.2020(3) 0.57099(18) 0.0244(5) Uani 1 1 d . . . . .
C3 C 0.53454(19) 0.2569(3) 0.37647(17) 0.0257(5) Uani 1 1 d . . . . .
C4 C 0.52298(18) 0.2467(3) 0.47628(17) 0.0228(5) Uani 1 1 d . . . . .
C5 C 0.41045(19) 0.2916(3) 0.47902(17) 0.0229(5) Uani 1 1 d . . . . .
C6 C 0.30908(19) 0.3489(3) 0.40000(18) 0.0267(5) Uani 1 1 d . . . . .
H6 H 0.296365 0.367284 0.328126 0.032 Uiso 1 1 calc R U . . .
C7 C 0.2775(2) 0.3361(3) 0.55033(18) 0.0260(5) Uani 1 1 d . . . . .
C8 C 0.2219(2) 0.3513(4) 0.6286(2) 0.0381(6) Uani 1 1 d . . . . .
H8A H 0.168766 0.453698 0.609725 0.057 Uiso 1 1 calc R U . . .
H8B H 0.281179 0.369864 0.699449 0.057 Uiso 1 1 calc R U . . .
H8C H 0.179605 0.240212 0.627580 0.057 Uiso 1 1 calc R U . . .
C9 C 0.1054(2) 0.4263(4) 0.3858(2) 0.0346(6) Uani 1 1 d . . . . .
H9A H 0.101844 0.537139 0.344609 0.041 Uiso 1 1 calc R U . . .
H9B H 0.069488 0.453024 0.436334 0.041 Uiso 1 1 calc R U . . .
C10 C 0.0383(2) 0.2776(4) 0.3116(2) 0.0411(7) Uani 1 1 d . . . . .
H10A H 0.066896 0.262180 0.254784 0.049 Uiso 1 1 calc R U . . .
H10B H 0.049882 0.162462 0.350805 0.049 Uiso 1 1 calc R U . . .

loop_
_atom_site_aniso_label
_atom_site_aniso_U_11
_atom_site_aniso_U_22
_atom_site_aniso_U_33
_atom_site_aniso_U_23
_atom_site_aniso_U_13
_atom_site_aniso_U_12
S1 0.0245(3) 0.0549(5) 0.0383(4) 0.0071(3) 0.0175(3) 0.0097(3)
O1 0.0276(9) 0.0623(13) 0.0170(8) 0.0039(8) 0.0086(7) 0.0078(8)
O2 0.0253(9) 0.0747(15) 0.0147(8) 0.0018(9) 0.0061(7) 0.0052(9)
O3 0.0194(8) 0.0683(14) 0.0276(9) 0.0003(9) 0.0044(7) -0.0015(8)
N1 0.0177(9) 0.0399(12) 0.0192(9) 0.0027(8) 0.0051(7) 0.0037(8)
N2 0.0219(9) 0.0480(13) 0.0184(9) -0.0005(9) 0.0096(8) 0.0010(9)
N3 0.0192(9) 0.0345(11) 0.0210(9) 0.0003(8) 0.0086(7) 0.0024(8)
N4 0.0177(9) 0.0350(12) 0.0240(10) -0.0016(8) 0.0037(8) 0.0029(8)
C1 0.0218(11) 0.0314(13) 0.0240(11) 0.0009(10) 0.0098(9) 0.0014(9)
C2 0.0203(10) 0.0304(13) 0.0227(11) 0.0003(9) 0.0088(9) 0.0003(9)
C3 0.0202(10) 0.0365(14) 0.0187(11) -0.0023(9) 0.0057(9) -0.0010(9)
C4 0.0173(10) 0.0312(13) 0.0189(10) -0.0017(9) 0.0061(8) -0.0006(9)
C5 0.0207(10) 0.0276(12) 0.0209(11) -0.0019(9) 0.0085(9) -0.0006(9)
C6 0.0212(11) 0.0384(14) 0.0175(10) -0.0002(10) 0.0045(9) 0.0025(10)
C7 0.0204(10) 0.0324(13) 0.0244(11) -0.0006(10) 0.0079(9) 0.0017(9)
C8 0.0290(13) 0.0572(18) 0.0335(13) 0.0032(12) 0.0180(11) 0.0087(12)
C9 0.0201(12) 0.0410(15) 0.0335(13) -0.0021(11) 0.0008(10) 0.0073(10)
C10 0.0204(12) 0.0555(18) 0.0415(15) -0.0143(13) 0.0058(11) 0.0013(12)

loop_
_atom_type_symbol
_atom_type_description
_atom_type_scat_dispersion_real
_atom_type_scat_dispersion_imag
_atom_type_scat_source
C C 0.0033 0.0016 'International Tables Vol C Tables 4.2.6.8 and 6.1.1.4'
H H 0.0000 0.0000 'International Tables Vol C Tables 4.2.6.8 and 6.1.1.4'
N N 0.0061 0.0033 'International Tables Vol C Tables 4.2.6.8 and 6.1.1.4'
O O 0.0106 0.0060 'International Tables Vol C Tables 4.2.6.8 and 6.1.1.4'
S S 0.1246 0.1234 'International Tables Vol C Tables 4.2.6.8 and 6.1.1.4'

loop_
_geom_angle_atom_site_label_1
_geom_angle_atom_site_label_2
_geom_angle_atom_site_label_3
_geom_angle
_geom_angle_site_symmetry_1
_geom_angle_site_symmetry_3
_geom_angle_publ_flag
C3 O2 H1C 119(2) . . ?
C10 O3 H3O 103(2) . . ?
C1 N1 C2 125.77(19) . . ?
C1 N1 H1A 118.7(19) . . ?
C2 N1 H1A 115.1(19) . . ?
C1 N2 C3 125.33(19) . . ?
C1 N2 H2A 117.7(19) . . ?
C3 N2 H2A 116.9(19) . . ?
C7 N3 C5 110.03(18) . . ?
C7 N4 C6 109.42(19) . . ?
C7 N4 C9 125.6(2) . . ?
C6 N4 C9 124.9(2) . . ?
N2 C1 N1 115.9(2) . . ?
N2 C1 S1 123.25(17) . . ?
N1 C1 S1 120.84(17) . . ?
O1 C2 C4 127.3(2) . . ?
O1 C2 N1 116.9(2) . . ?
C4 C2 N1 115.86(19) . . ?
O2 C3 N2 117.6(2) . . ?
O2 C3 C4 125.9(2) . . ?
N2 C3 C4 116.50(19) . . ?
C2 C4 C3 120.6(2) . . ?
C2 C4 C5 121.15(19) . . ?
C3 C4 C5 118.23(19) . . ?
C6 C5 N3 105.65(19) . . ?
C6 C5 C4 130.9(2) . . ?
N3 C5 C4 123.47(19) . . ?
C5 C6 N4 107.70(19) . . ?
C5 C6 H6 126.1 . . ?
N4 C6 H6 126.1 . . ?
N4 C7 N3 107.2(2) . . ?
N4 C7 C8 126.6(2) . . ?
N3 C7 C8 126.2(2) . . ?
C7 C8 H8A 109.5 . . ?
C7 C8 H8B 109.5 . . ?
H8A C8 H8B 109.5 . . ?
C7 C8 H8C 109.5 . . ?
H8A C8 H8C 109.5 . . ?
H8B C8 H8C 109.5 . . ?
N4 C9 C10 111.8(2) . . ?
N4 C9 H9A 109.3 . . ?
C10 C9 H9A 109.3 . . ?
N4 C9 H9B 109.3 . . ?
C10 C9 H9B 109.3 . . ?
H9A C9 H9B 107.9 . . ?
O3 C10 C9 110.3(2) . . ?
O3 C10 H10A 109.6 . . ?
C9 C10 H10A 109.6 . . ?
O3 C10 H10B 109.6 . . ?
C9 C10 H10B 109.6 . . ?
H10A C10 H10B 108.1 . . ?

loop_
_geom_bond_atom_site_label_1
_geom_bond_atom_site_label_2
_geom_bond_distance
_geom_bond_site_symmetry_2
_geom_bond_publ_flag
S1 C1 1.686(2) . ?
O1 C2 1.238(3) . ?
O2 C3 1.237(3) . ?
O2 H1C 0.819(18) . ?
O3 C10 1.418(3) . ?
O3 H3O 0.832(18) . ?
N1 C1 1.346(3) . ?
N1 C2 1.407(3) . ?
N1 H1A 0.838(17) . ?
N2 C1 1.340(3) . ?
N2 C3 1.403(3) . ?
N2 H2A 0.862(17) . ?
N3 C7 1.340(3) . ?
N3 C5 1.391(3) . ?
N4 C7 1.334(3) . ?
N4 C6 1.381(3) . ?
N4 C9 1.465(3) . ?
C2 C4 1.407(3) . ?
C3 C4 1.413(3) . ?
C4 C5 1.449(3) . ?
C5 C6 1.356(3) . ?
C6 H6 0.9300 . ?
C7 C8 1.477(3) . ?
C8 H8A 0.9600 . ?
C8 H8B 0.9600 . ?
C8 H8C 0.9600 . ?
C9 C10 1.487(4) . ?
C9 H9A 0.9700 . ?
C9 H9B 0.9700 . ?
C10 H10A 0.9700 . ?
C10 H10B 0.9700 . ?
